data_4003172
loop_
_publ_author_name
'Khatua, Sajal'
'Goswami, Soumyabrata'
'Biswas, Soumava'
'Tomar, Kapil'
'Jena, Himanshu Sekhar'
'Konar, Sanjit'

_publ_section_title
;
 Stable Multiresponsive Luminescent MOF for Colorimetric Detection of
 Small Molecules in Selective and Reversible Manner
;
_journal_issue 15
_journal_name_full 'Chemistry of Materials'
_journal_page_first 5349
_journal_paper_doi 10.1021/acs.chemmater.5b01773
_journal_volume 27
_journal_year 2015
_chemical_formula_moiety 'C22 H17 Cu I N3 O, C H4 O, O, C'
_chemical_formula_sum 'C24 H21 Cu I N3 O3'
_chemical_formula_weight 589.89
_space_group_IT_number 15
_space_group_name_Hall '-C 2yc'
_space_group_name_H-M_alt 'C 1 2/c 1'
_symmetry_cell_setting monoclinic
_symmetry_space_group_name_Hall '-C 2yc'
_symmetry_space_group_name_H-M 'C 1 2/c 1'
_atom_sites_solution_hydrogens geom
_atom_sites_solution_primary direct
_atom_sites_solution_secondary difmap
_audit_creation_method SHELXL-97
_cell_angle_alpha 90.00
_cell_angle_beta 113.779(5)
_cell_angle_gamma 90.00
_cell_formula_units_Z 8
_cell_length_a 24.457(2)
_cell_length_b 12.2391(11)
_cell_length_c 18.0357(14)
_cell_measurement_reflns_used 98
_cell_measurement_temperature 130(2)
_cell_measurement_theta_max 27.16
_cell_measurement_theta_min 2.67
_cell_volume 4940.4(7)
_computing_cell_refinement 'Bruker Kappa Apex'
_computing_data_collection 'Bruker Kappa Apex'
_computing_data_reduction 'Bruker SAINT'
_computing_molecular_graphics 'Bruker SHELXTL'
_computing_publication_material 'Bruker SHELXTL'
_computing_structure_refinement 'SHELXL-97 (Sheldrick, 2008)'
_computing_structure_solution 'SHELXS-97 (Sheldrick, 2008)'
_diffrn_ambient_temperature 130(2)
_diffrn_measured_fraction_theta_full 0.997
_diffrn_measured_fraction_theta_max 0.997
_diffrn_measurement_device_type 'CCD area detector'
_diffrn_measurement_method 'phi omega scans'
_diffrn_radiation_monochromator graphite
_diffrn_radiation_source 'fine-focus sealed tube'
_diffrn_radiation_type MoK\a
_diffrn_radiation_wavelength 0.71073
_diffrn_reflns_av_R_equivalents 0.0000
_diffrn_reflns_av_sigmaI/netI 0.0350
_diffrn_reflns_limit_h_max 30
_diffrn_reflns_limit_h_min -32
_diffrn_reflns_limit_k_max 16
_diffrn_reflns_limit_k_min 0
_diffrn_reflns_limit_l_max 24
_diffrn_reflns_limit_l_min 0
_diffrn_reflns_number 6190
_diffrn_reflns_theta_full 28.60
_diffrn_reflns_theta_max 28.60
_diffrn_reflns_theta_min 1.90
_exptl_absorpt_coefficient_mu 2.163
_exptl_absorpt_correction_T_max 0.771
_exptl_absorpt_correction_T_min 0.670
_exptl_absorpt_correction_type multi-scan
_exptl_absorpt_process_details '(SADABS; Bruker, 2000)'
_exptl_crystal_colour brown
_exptl_crystal_density_diffrn 1.586
_exptl_crystal_density_method 'not measured'
_exptl_crystal_description block
_exptl_crystal_F_000 2336
_exptl_crystal_size_max 0.19
_exptl_crystal_size_mid 0.16
_exptl_crystal_size_min 0.12
_refine_diff_density_max 1.261
_refine_diff_density_min -0.861
_refine_diff_density_rms 0.122
_refine_ls_extinction_method none
_refine_ls_goodness_of_fit_ref 1.051
_refine_ls_hydrogen_treatment constr
_refine_ls_matrix_type full
_refine_ls_number_parameters 292
_refine_ls_number_reflns 6190
_refine_ls_number_restraints 0
_refine_ls_restrained_S_all 1.051
_refine_ls_R_factor_all 0.0708
_refine_ls_R_factor_gt 0.0465
_refine_ls_shift/su_max 0.036
_refine_ls_shift/su_mean 0.043
_refine_ls_structure_factor_coef Fsqd
_refine_ls_weighting_details 'calc w=1/[\s^2^(Fo^2^)+(0.0735P)^2^+15.5530P] where P=(Fo^2^+2Fc^2^)/3'
_refine_ls_weighting_scheme calc
_refine_ls_wR_factor_gt 0.1226
_refine_ls_wR_factor_ref 0.1410
_reflns_number_gt 4509
_reflns_number_total 6190
_reflns_threshold_expression >2sigma(I)
_cod_data_source_file cm5b01773_si_005.cif
_cod_data_source_block complex_1c
_cod_original_sg_symbol_H-M 'C 2/c'
_cod_database_code 4003172

loop_
_symmetry_equiv_pos_as_xyz
'x, y, z'
'-x, y, -z+1/2'
'x+1/2, y+1/2, z'
'-x+1/2, y+1/2, -z+1/2'
'-x, -y, -z'
'x, -y, z-1/2'
'-x+1/2, -y+1/2, -z'
'x+1/2, -y+1/2, z-1/2'

loop_
_atom_site_label
_atom_site_type_symbol
_atom_site_fract_x
_atom_site_fract_y
_atom_site_fract_z
_atom_site_U_iso_or_equiv
_atom_site_adp_type
_atom_site_occupancy
_atom_site_symmetry_multiplicity
_atom_site_calc_flag
_atom_site_refinement_flags
I1 I 0.458771(13) 0.34630(3) 0.035249(17) 0.04337(12) Uani 1 1 d .
Cu1 Cu 0.50181(2) 0.54959(5) 0.06399(3) 0.03796(15) Uani 1 1 d .
N2 N 0.56811(15) 0.5511(3) 0.1762(2) 0.0375(8) Uani 1 1 d .
N1 N 0.75015(15) 0.6134(3) 0.43192(19) 0.0334(7) Uani 1 1 d .
N3 N 0.93061(16) 0.8558(3) 0.5507(2) 0.0376(8) Uani 1 1 d .
O3 O 0.7853(2) 0.1152(3) 0.7729(2) 0.0680(11) Uani 1 1 d .
C8 C 0.70951(17) 0.5342(3) 0.4138(2) 0.0309(8) Uani 1 1 d .
C21 C 0.65882(17) 0.5421(3) 0.3327(2) 0.0315(8) Uani 1 1 d .
C11 C 0.76154(18) 0.4402(3) 0.5403(2) 0.0322(8) Uani 1 1 d .
C10 C 0.80306(18) 0.5241(3) 0.5597(2) 0.0349(9) Uani 1 1 d .
H10 H 0.8352 0.5246 0.6099 0.042 Uiso 1 1 calc R
C7 C 0.71364(18) 0.4466(3) 0.4649(2) 0.0331(8) Uani 1 1 d .
H7 H 0.6845 0.3925 0.4488 0.040 Uiso 1 1 calc R
C9 C 0.79695(18) 0.6078(4) 0.5045(2) 0.0331(8) Uani 1 1 d .
C3 C 0.7674(2) 0.3503(3) 0.5979(2) 0.0351(9) Uani 1 1 d .
C17 C 0.6606(2) 0.6167(4) 0.2754(3) 0.0416(10) Uani 1 1 d .
H17 H 0.6924 0.6653 0.2887 0.050 Uiso 1 1 calc R
C20 C 0.60961(19) 0.4745(4) 0.3094(2) 0.0415(10) Uani 1 1 d .
H20 H 0.6059 0.4249 0.3461 0.050 Uiso 1 1 calc R
C13 C 0.84240(18) 0.6957(4) 0.5223(2) 0.0351(9) Uani 1 1 d .
C18 C 0.5660(2) 0.4804(4) 0.2319(2) 0.0430(10) Uani 1 1 d .
H18 H 0.5336 0.4331 0.2174 0.052 Uiso 1 1 calc R
C15 C 0.8816(2) 0.8520(4) 0.4810(3) 0.0429(10) Uani 1 1 d .
H15 H 0.8770 0.9047 0.4418 0.052 Uiso 1 1 calc R
C14 C 0.8381(2) 0.7742(4) 0.4648(3) 0.0420(10) Uani 1 1 d .
H14 H 0.8054 0.7741 0.4151 0.050 Uiso 1 1 calc R
C19 C 0.6152(2) 0.6187(4) 0.1990(3) 0.0437(10) Uani 1 1 d .
H19 H 0.6173 0.6691 0.1617 0.052 Uiso 1 1 calc R
C2 C 0.7188(2) 0.2886(4) 0.5922(3) 0.0408(10) Uani 1 1 d .
H2 H 0.6822 0.3008 0.5491 0.049 Uiso 1 1 calc R
C24 C 0.7225(2) 0.2088(4) 0.6486(3) 0.0456(11) Uani 1 1 d .
H24 H 0.6890 0.1679 0.6430 0.055 Uiso 1 1 calc R
C16 C 0.9336(2) 0.7828(4) 0.6061(3) 0.0519(13) Uani 1 1 d .
H16 H 0.9662 0.7857 0.6558 0.062 Uiso 1 1 calc R
C6 C 0.7765(3) 0.1907(4) 0.7132(3) 0.0504(12) Uani 1 1 d .
C12 C 0.8916(2) 0.7030(5) 0.5949(3) 0.0531(13) Uani 1 1 d .
H12 H 0.8963 0.6538 0.6363 0.064 Uiso 1 1 calc R
C4 C 0.8221(2) 0.3288(4) 0.6632(3) 0.0509(12) Uani 1 1 d .
H4 H 0.8560 0.3681 0.6683 0.061 Uiso 1 1 calc R
C5 C 0.8259(3) 0.2503(4) 0.7196(3) 0.0585(14) Uani 1 1 d .
H5 H 0.8624 0.2373 0.7626 0.070 Uiso 1 1 calc R
C22 C 0.7370(4) 0.0434(6) 0.7623(5) 0.090(2) Uani 1 1 d .
H22A H 0.7030 0.0852 0.7597 0.135 Uiso 1 1 calc R
H22B H 0.7485 -0.0063 0.8072 0.135 Uiso 1 1 calc R
H22C H 0.7268 0.0030 0.7129 0.135 Uiso 1 1 calc R
O1 O 0.9290(6) 0.6096(8) 0.9069(6) 0.175(4) Uani 1 1 d .
H1 H 0.9431 0.5919 0.8744 0.262 Uiso 1 1 calc R
O4 O 0.0556(5) 0.5431(8) 0.7329(5) 0.181(4) Uani 1 1 d .
C1 C 0.9167(9) 0.5064(18) 0.9466(14) 0.331(17) Uani 1 1 d .
H1A H 0.9331 0.5156 1.0043 0.496 Uiso 1 1 calc R
H1B H 0.9349 0.4444 0.9331 0.496 Uiso 1 1 calc R
H1C H 0.8744 0.4950 0.9270 0.496 Uiso 1 1 calc R
C28 C 0.0202(14) 0.341(2) 0.7031(12) 0.339(19) Uani 1 1 d .

loop_
_atom_site_aniso_label
_atom_site_aniso_U_11
_atom_site_aniso_U_22
_atom_site_aniso_U_33
_atom_site_aniso_U_23
_atom_site_aniso_U_13
_atom_site_aniso_U_12
I1 0.04332(19) 0.0496(2) 0.03918(17) 0.00201(12) 0.01870(13) -0.00380(13)
Cu1 0.0314(3) 0.0490(3) 0.0299(2) 0.0025(2) 0.0086(2) 0.0069(2)
N2 0.0293(17) 0.050(2) 0.0288(15) 0.0055(15) 0.0069(13) 0.0035(16)
N1 0.0345(18) 0.0399(18) 0.0246(15) -0.0016(14) 0.0105(13) -0.0030(15)
N3 0.0296(18) 0.048(2) 0.0318(17) -0.0001(15) 0.0086(14) -0.0057(15)
O3 0.107(3) 0.059(2) 0.0434(19) 0.0197(18) 0.037(2) 0.018(2)
C8 0.0292(19) 0.036(2) 0.0262(17) -0.0022(15) 0.0100(15) 0.0018(16)
C21 0.031(2) 0.040(2) 0.0227(16) 0.0006(15) 0.0101(15) 0.0000(17)
C11 0.036(2) 0.034(2) 0.0263(17) -0.0003(15) 0.0123(15) 0.0039(17)
C10 0.034(2) 0.041(2) 0.0249(17) -0.0024(16) 0.0072(15) 0.0006(17)
C7 0.037(2) 0.033(2) 0.0289(17) -0.0018(16) 0.0118(16) -0.0010(17)
C9 0.029(2) 0.041(2) 0.0292(18) -0.0024(16) 0.0109(15) -0.0032(17)
C3 0.044(2) 0.034(2) 0.0271(17) -0.0003(16) 0.0135(17) 0.0063(18)
C17 0.040(2) 0.043(2) 0.034(2) 0.0080(18) 0.0071(18) -0.0056(19)
C20 0.035(2) 0.059(3) 0.0274(18) 0.0087(18) 0.0101(17) -0.004(2)
C13 0.032(2) 0.042(2) 0.0322(19) 0.0001(17) 0.0140(16) -0.0049(18)
C18 0.032(2) 0.062(3) 0.0310(19) 0.006(2) 0.0083(17) -0.011(2)
C15 0.036(2) 0.050(3) 0.035(2) 0.0078(19) 0.0060(18) -0.006(2)
C14 0.033(2) 0.052(3) 0.034(2) 0.0038(19) 0.0055(17) -0.0090(19)
C19 0.044(3) 0.048(2) 0.032(2) 0.0092(19) 0.0080(18) -0.005(2)
C2 0.047(3) 0.042(2) 0.036(2) 0.0030(18) 0.0201(19) 0.009(2)
C24 0.057(3) 0.044(3) 0.044(2) 0.004(2) 0.029(2) 0.008(2)
C16 0.047(3) 0.069(3) 0.031(2) 0.003(2) 0.0072(19) -0.021(2)
C6 0.081(4) 0.042(2) 0.037(2) 0.008(2) 0.033(2) 0.017(3)
C12 0.053(3) 0.066(3) 0.029(2) 0.008(2) 0.005(2) -0.023(3)
C4 0.053(3) 0.045(3) 0.040(2) 0.007(2) 0.004(2) -0.001(2)
C5 0.074(4) 0.050(3) 0.036(2) 0.010(2) 0.006(2) 0.009(3)
C22 0.122(6) 0.085(5) 0.097(5) 0.056(4) 0.077(5) 0.034(5)
O1 0.255(11) 0.142(6) 0.161(8) -0.007(6) 0.117(9) -0.017(7)
O4 0.208(9) 0.215(10) 0.096(5) 0.000(5) 0.036(5) 0.077(8)
C1 0.231(19) 0.33(3) 0.33(3) 0.24(2) 0.004(18) -0.098(18)
C28 0.37(4) 0.38(4) 0.151(17) -0.032(16) -0.02(2) -0.14(3)

loop_
_atom_type_symbol
_atom_type_description
_atom_type_scat_dispersion_real
_atom_type_scat_dispersion_imag
_atom_type_scat_source
C C 0.0033 0.0016 'International Tables Vol C Tables 4.2.6.8 and 6.1.1.4'
H H 0.0000 0.0000 'International Tables Vol C Tables 4.2.6.8 and 6.1.1.4'
N N 0.0061 0.0033 'International Tables Vol C Tables 4.2.6.8 and 6.1.1.4'
O O 0.0106 0.0060 'International Tables Vol C Tables 4.2.6.8 and 6.1.1.4'
Cu Cu 0.3201 1.2651 'International Tables Vol C Tables 4.2.6.8 and 6.1.1.4'
I I -0.4742 1.8119 'International Tables Vol C Tables 4.2.6.8 and 6.1.1.4'

loop_
_geom_angle_atom_site_label_1
_geom_angle_atom_site_label_2
_geom_angle_atom_site_label_3
_geom_angle
_geom_angle_site_symmetry_1
_geom_angle_site_symmetry_3
Cu1 I1 Cu1 57.69(2) . 5_665
N2 Cu1 N3 114.71(14) . 8_465
N2 Cu1 Cu1 128.73(11) . 5_665
N3 Cu1 Cu1 116.51(10) 8_465 5_665
N2 Cu1 I1 107.31(11) . .
N3 Cu1 I1 104.90(11) 8_465 .
Cu1 Cu1 I1 61.23(2) 5_665 .
N2 Cu1 I1 107.83(10) . 5_665
N3 Cu1 I1 99.99(11) 8_465 5_665
Cu1 Cu1 I1 61.08(2) 5_665 5_665
I1 Cu1 I1 122.31(2) . 5_665
C19 N2 C18 117.1(4) . .
C19 N2 Cu1 123.8(3) . .
C18 N2 Cu1 119.1(3) . .
C8 N1 C9 117.3(3) . .
C16 N3 C15 116.2(4) . .
C16 N3 Cu1 121.0(3) . 8_566
C15 N3 Cu1 122.1(3) . 8_566
C6 O3 C22 116.9(5) . .
N1 C8 C7 123.4(4) . .
N1 C8 C21 115.9(3) . .
C7 C8 C21 120.7(4) . .
C20 C21 C17 116.8(4) . .
C20 C21 C8 122.5(4) . .
C17 C21 C8 120.6(4) . .
C10 C11 C7 116.5(4) . .
C10 C11 C3 121.3(4) . .
C7 C11 C3 122.2(4) . .
C11 C10 C9 120.5(4) . .
C11 C10 H10 119.8 . .
C9 C10 H10 119.8 . .
C8 C7 C11 119.9(4) . .
C8 C7 H7 120.1 . .
C11 C7 H7 120.1 . .
N1 C9 C10 122.4(4) . .
N1 C9 C13 116.1(4) . .
C10 C9 C13 121.5(4) . .
C2 C3 C4 117.4(4) . .
C2 C3 C11 121.3(4) . .
C4 C3 C11 121.2(4) . .
C19 C17 C21 120.0(4) . .
C19 C17 H17 120.0 . .
C21 C17 H17 120.0 . .
C18 C20 C21 120.1(4) . .
C18 C20 H20 119.9 . .
C21 C20 H20 119.9 . .
C12 C13 C14 116.1(4) . .
C12 C13 C9 122.8(4) . .
C14 C13 C9 121.1(4) . .
N2 C18 C20 123.1(4) . .
N2 C18 H18 118.5 . .
C20 C18 H18 118.5 . .
N3 C15 C14 123.1(4) . .
N3 C15 H15 118.4 . .
C14 C15 H15 118.4 . .
C15 C14 C13 120.3(4) . .
C15 C14 H14 119.8 . .
C13 C14 H14 119.8 . .
N2 C19 C17 122.8(4) . .
N2 C19 H19 118.6 . .
C17 C19 H19 118.6 . .
C3 C2 C24 122.2(4) . .
C3 C2 H2 118.9 . .
C24 C2 H2 118.9 . .
C6 C24 C2 119.3(5) . .
C6 C24 H24 120.3 . .
C2 C24 H24 120.4 . .
N3 C16 C12 124.1(4) . .
N3 C16 H16 117.9 . .
C12 C16 H16 117.9 . .
O3 C6 C5 115.9(5) . .
O3 C6 C24 124.5(5) . .
C5 C6 C24 119.6(4) . .
C16 C12 C13 120.0(4) . .
C16 C12 H12 120.0 . .
C13 C12 H12 120.0 . .
C5 C4 C3 120.6(5) . .
C5 C4 H4 119.7 . .
C3 C4 H4 119.7 . .
C6 C5 C4 120.9(5) . .
C6 C5 H5 119.6 . .
C4 C5 H5 119.6 . .
O3 C22 H22A 109.5 . .
O3 C22 H22B 109.5 . .
H22A C22 H22B 109.5 . .
O3 C22 H22C 109.5 . .
H22A C22 H22C 109.5 . .
H22B C22 H22C 109.5 . .
C1 O1 H1 112.7 . .
O1 C1 H1A 109.9 . .
O1 C1 H1B 109.8 . .
H1A C1 H1B 109.5 . .
O1 C1 H1C 108.7 . .
H1A C1 H1C 109.5 . .
H1B C1 H1C 109.5 . .

loop_
_geom_bond_atom_site_label_1
_geom_bond_atom_site_label_2
_geom_bond_distance
_geom_bond_site_symmetry_2
I1 Cu1 2.6697(7) .
I1 Cu1 2.6737(6) 5_665
Cu1 N2 2.020(3) .
Cu1 N3 2.024(4) 8_465
Cu1 Cu1 2.5778(10) 5_665
Cu1 I1 2.6736(6) 5_665
N2 C19 1.341(6) .
N2 C18 1.342(6) .
N1 C8 1.332(5) .
N1 C9 1.349(5) .
N3 C16 1.319(6) .
N3 C15 1.344(5) .
N3 Cu1 2.024(4) 8_566
O3 C6 1.368(6) .
O3 C22 1.424(9) .
C8 C7 1.391(6) .
C8 C21 1.491(5) .
C21 C20 1.379(6) .
C21 C17 1.393(6) .
C11 C10 1.387(6) .
C11 C7 1.393(5) .
C11 C3 1.480(6) .
C10 C9 1.393(6) .
C10 H10 0.9300 .
C7 H7 0.9300 .
C9 C13 1.486(6) .
C3 C2 1.378(6) .
C3 C4 1.405(6) .
C17 C19 1.377(6) .
C17 H17 0.9300 .
C20 C18 1.376(6) .
C20 H20 0.9300 .
C13 C12 1.378(6) .
C13 C14 1.385(6) .
C18 H18 0.9300 .
C15 C14 1.370(6) .
C15 H15 0.9300 .
C14 H14 0.9300 .
C19 H19 0.9300 .
C2 C24 1.386(6) .
C2 H2 0.9300 .
C24 C6 1.382(7) .
C24 H24 0.9300 .
C16 C12 1.372(7) .
C16 H16 0.9300 .
C6 C5 1.377(8) .
C12 H12 0.9300 .
C4 C5 1.375(7) .
C4 H4 0.9300 .
C5 H5 0.9300 .
C22 H22A 0.9600 .
C22 H22B 0.9600 .
C22 H22C 0.9600 .
O1 C1 1.539(16) .
O1 H1 0.8519 .
O4 C28 2.60(3) .
C1 H1A 0.9600 .
C1 H1B 0.9600 .
C1 H1C 0.9600 .

loop_
_geom_torsion_atom_site_label_1
_geom_torsion_atom_site_label_2
_geom_torsion_atom_site_label_3
_geom_torsion_atom_site_label_4
_geom_torsion
_geom_torsion_site_symmetry_1
_geom_torsion_site_symmetry_4
Cu1 I1 Cu1 N2 -125.20(11) 5_665 .
Cu1 I1 Cu1 N3 112.39(11) 5_665 8_465
Cu1 I1 Cu1 I1 0.0 5_665 5_665
N3 Cu1 N2 C19 -93.2(4) 8_465 .
Cu1 Cu1 N2 C19 84.0(4) 5_665 .
I1 Cu1 N2 C19 150.7(3) . .
I1 Cu1 N2 C19 17.2(4) 5_665 .
N3 Cu1 N2 C18 87.4(4) 8_465 .
Cu1 Cu1 N2 C18 -95.4(3) 5_665 .
I1 Cu1 N2 C18 -28.7(4) . .
I1 Cu1 N2 C18 -162.2(3) 5_665 .
C9 N1 C8 C7 -1.1(6) . .
C9 N1 C8 C21 -179.2(3) . .
N1 C8 C21 C20 -171.6(4) . .
C7 C8 C21 C20 10.2(6) . .
N1 C8 C21 C17 11.0(6) . .
C7 C8 C21 C17 -167.2(4) . .
C7 C11 C10 C9 -1.8(6) . .
C3 C11 C10 C9 179.7(4) . .
N1 C8 C7 C11 1.5(6) . .
C21 C8 C7 C11 179.6(4) . .
C10 C11 C7 C8 0.0(6) . .
C3 C11 C7 C8 178.5(4) . .
C8 N1 C9 C10 -0.8(6) . .
C8 N1 C9 C13 178.5(4) . .
C11 C10 C9 N1 2.3(6) . .
C11 C10 C9 C13 -176.9(4) . .
C10 C11 C3 C2 158.2(4) . .
C7 C11 C3 C2 -20.2(6) . .
C10 C11 C3 C4 -18.2(6) . .
C7 C11 C3 C4 163.4(4) . .
C20 C21 C17 C19 -1.5(7) . .
C8 C21 C17 C19 176.0(4) . .
C17 C21 C20 C18 2.0(7) . .
C8 C21 C20 C18 -175.6(4) . .
N1 C9 C13 C12 177.8(4) . .
C10 C9 C13 C12 -2.9(7) . .
N1 C9 C13 C14 -3.8(6) . .
C10 C9 C13 C14 175.5(4) . .
C19 N2 C18 C20 -0.4(7) . .
Cu1 N2 C18 C20 179.0(4) . .
C21 C20 C18 N2 -1.0(8) . .
C16 N3 C15 C14 -3.4(7) . .
Cu1 N3 C15 C14 166.9(4) 8_566 .
N3 C15 C14 C13 1.5(8) . .
C12 C13 C14 C15 1.2(7) . .
C9 C13 C14 C15 -177.3(4) . .
C18 N2 C19 C17 0.9(7) . .
Cu1 N2 C19 C17 -178.5(4) . .
C21 C17 C19 N2 0.1(8) . .
C4 C3 C2 C24 0.8(6) . .
C11 C3 C2 C24 -175.7(4) . .
C3 C2 C24 C6 0.5(7) . .
C15 N3 C16 C12 2.8(8) . .
Cu1 N3 C16 C12 -167.7(5) 8_566 .
C22 O3 C6 C5 -172.4(5) . .
C22 O3 C6 C24 6.9(7) . .
C2 C24 C6 O3 179.3(4) . .
C2 C24 C6 C5 -1.4(7) . .
N3 C16 C12 C13 -0.2(9) . .
C14 C13 C12 C16 -1.8(8) . .
C9 C13 C12 C16 176.7(5) . .
C2 C3 C4 C5 -1.2(7) . .
C11 C3 C4 C5 175.3(4) . .
O3 C6 C5 C4 -179.6(5) . .
C24 C6 C5 C4 1.0(8) . .
C3 C4 C5 C6 0.3(8) . .
